data_4077755
loop_
_publ_author_name
'Scheer, Manfred'
'Kramkowski, Peter'
'Schuster, Kay'

_publ_section_title
;
 An Approach to Novel Complexes with a Tungsten&#x2212;Phosphorus Triple
 Bond&#x2020;
;
_journal_issue 15
_journal_name_full Organometallics
_journal_page_first 2874
_journal_paper_doi 10.1021/om990019e
_journal_volume 18
_journal_year 1999
_chemical_formula_sum 'C17 H27 O8 P W2'
_chemical_formula_weight 758.06
_chemical_name_systematic
; 
 ? 
;
_space_group_IT_number 14
_symmetry_cell_setting monoclinic
_symmetry_space_group_name_Hall '-P 2ybc'
_symmetry_space_group_name_H-M 'P 1 21/c 1'
_atom_sites_solution_hydrogens geom
_atom_sites_solution_primary direct
_atom_sites_solution_secondary difmap
_audit_creation_method SHELXL
_cell_angle_alpha 90.00
_cell_angle_beta 94.85(3)
_cell_angle_gamma 90.00
_cell_formula_units_Z 4
_cell_length_a 12.201(2)
_cell_length_b 10.034(2)
_cell_length_c 20.883(4)
_cell_measurement_reflns_used 1257
_cell_measurement_temperature 200(2)
_cell_measurement_theta_max 26.01
_cell_measurement_theta_min 1.96
_cell_volume 2547.4(8)
_computing_cell_refinement 'STOE IPDS software'
_computing_data_collection 'STOE IPDS software'
_computing_data_reduction 'STOE IPDS software'
_computing_molecular_graphics 'SIEMENS XP'
_computing_publication_material SHELXL-93
_computing_structure_refinement 'SHELXL-93 (Sheldrick, 1993)'
_computing_structure_solution 'SHELXS-86 (Sheldrick, 1990)'
_diffrn_ambient_temperature 200(2)
_diffrn_measurement_device 'STOE IPDS'
_diffrn_radiation_monochromator graphite
_diffrn_radiation_source 'fine-focus sealed tube'
_diffrn_radiation_type MoK\a
_diffrn_radiation_wavelength 0.71073
_diffrn_reflns_av_R_equivalents 0.0976
_diffrn_reflns_av_sigmaI/netI 0.1157
_diffrn_reflns_limit_h_max 14
_diffrn_reflns_limit_h_min -12
_diffrn_reflns_limit_k_max 12
_diffrn_reflns_limit_k_min -5
_diffrn_reflns_limit_l_max 25
_diffrn_reflns_limit_l_min -25
_diffrn_reflns_number 9022
_diffrn_reflns_theta_max 26.01
_diffrn_reflns_theta_min 1.96
_exptl_absorpt_coefficient_mu 9.120
_exptl_absorpt_correction_type none
_exptl_crystal_colour yellow
_exptl_crystal_density_diffrn 1.977
_exptl_crystal_description Route
_exptl_crystal_F_000 1424
_exptl_crystal_size_max 0.08
_exptl_crystal_size_mid 0.08
_exptl_crystal_size_min 0.04
_refine_diff_density_max 0.854
_refine_diff_density_min -1.182
_refine_diff_density_rms 0.187
_refine_ls_extinction_method none
_refine_ls_goodness_of_fit_all 1.008
_refine_ls_goodness_of_fit_obs 1.132
_refine_ls_hydrogen_treatment riding
_refine_ls_matrix_type full
_refine_ls_number_parameters 262
_refine_ls_number_reflns 4107
_refine_ls_number_restraints 0
_refine_ls_restrained_S_all 1.008
_refine_ls_restrained_S_obs 1.132
_refine_ls_R_factor_all 0.0976
_refine_ls_R_factor_obs 0.0482
_refine_ls_shift/esd_max 0.000
_refine_ls_shift/esd_mean 0.000
_refine_ls_structure_factor_coef Fsqd
_refine_ls_weighting_details 'w=1/[\s^2^(Fo^2^)+(0.0254P)^2^+0.0000P] where P=(Fo^2^+2Fc^2^)/3'
_refine_ls_weighting_scheme calc
_refine_ls_wR_factor_all 0.0988
_refine_ls_wR_factor_obs 0.0853
_reflns_number_observed 2528
_reflns_number_total 4107
_reflns_observed_criterion >2sigma(I)
_cod_data_source_file om990019e.cif
_cod_data_source_block pwob
_cod_depositor_comments
;
The following automatic conversions were performed:

'_refine_ls_weighting_scheme' value 'calc
w=1/[\s^2^(Fo^2^)+(0.0254P)^2^+0.0000P] where P=(Fo^2^+2Fc^2^)/3' was
changed to 'calc'. New tag '_refine_ls_weighting_details' was
created. The value of the new tag was set to
'w=1/[\s^2^(Fo^2^)+(0.0254P)^2^+0.0000P] where P=(Fo^2^+2Fc^2^)/3'.

Automatic conversion script
Id: cif_fix_values 3143 2015-03-26 13:38:13Z robertas 
;
_cod_original_cell_volume 2547.4(9)
_cod_original_sg_symbol_H-M P2(1)/c
_cod_database_code 4077755

loop_
_symmetry_equiv_pos_as_xyz
'x, y, z'
'-x, y+1/2, -z+1/2'
'-x, -y, -z'
'x, -y-1/2, z-1/2'

loop_
_atom_site_aniso_label
_atom_site_aniso_U_11
_atom_site_aniso_U_22
_atom_site_aniso_U_33
_atom_site_aniso_U_23
_atom_site_aniso_U_13
_atom_site_aniso_U_12
W1 0.0296(3) 0.0346(4) 0.0417(3) -0.0028(2) 0.0070(2) 0.0024(3)
W2 0.0282(3) 0.0277(4) 0.0341(2) -0.0012(2) 0.0047(2) 0.0017(3)
P 0.033(2) 0.031(2) 0.040(2) 0.0002(14) 0.0090(14) 0.003(2)
C1 0.057(11) 0.054(13) 0.028(6) -0.003(6) 0.005(6) 0.052(10)
O1 0.058(9) 0.048(11) 0.095(8) -0.012(7) -0.021(6) -0.013(7)
C2 0.040(10) 0.057(16) 0.072(10) 0.007(10) -0.006(7) 0.006(10)
O2 0.088(11) 0.050(12) 0.104(10) 0.040(8) -0.004(8) 0.016(9)
C3 0.053(12) 0.075(17) 0.043(8) 0.022(8) 0.012(7) -0.015(10)
O3 0.067(9) 0.076(14) 0.082(8) -0.012(7) -0.005(6) -0.038(9)
C4 0.044(11) 0.115(22) 0.035(7) -0.007(9) 0.018(6) -0.002(12)
O4 0.113(12) 0.075(13) 0.058(7) 0.039(7) 0.009(7) 0.008(9)
C5 0.068(13) 0.019(10) 0.069(10) -0.012(7) 0.036(8) 0.005(8)
O5 0.088(12) 0.070(16) 0.133(11) -0.027(9) 0.067(9) -0.008(10)
O6 0.040(6) 0.037(7) 0.045(4) -0.007(5) 0.007(4) 0.008(6)
O7 0.047(6) 0.015(6) 0.041(4) -0.005(4) 0.002(4) -0.005(5)
O8 0.035(6) 0.016(6) 0.047(5) -0.003(4) 0.010(4) 0.008(4)
C6 0.052(11) 0.029(11) 0.039(7) 0.000(6) 0.016(6) -0.013(8)
C7 0.072(14) 0.017(11) 0.085(11) -0.004(7) 0.007(9) -0.004(9)
C8 0.037(12) 0.082(21) 0.103(13) -0.007(12) -0.001(9) -0.006(11)
C9 0.121(20) 0.045(17) 0.068(10) -0.011(9) 0.038(10) -0.028(14)
C10 0.044(9) 0.027(10) 0.036(6) -0.012(6) -0.011(5) -0.019(7)
C11 0.044(13) 0.106(25) 0.079(11) -0.006(11) -0.012(8) -0.018(12)
C12 0.136(22) 0.072(22) 0.076(12) 0.018(12) -0.030(12) -0.005(17)
C13 0.061(14) 0.151(33) 0.061(10) -0.033(12) 0.007(8) -0.026(15)
C14 0.055(10) 0.022(10) 0.038(6) 0.012(6) 0.002(6) 0.014(8)
C15 0.065(12) 0.066(15) 0.039(7) 0.009(7) 0.016(6) -0.014(11)
C16 0.117(20) 0.080(23) 0.078(11) 0.025(12) 0.038(11) 0.054(17)
C17 0.057(15) 0.167(34) 0.089(13) 0.069(16) -0.030(10) -0.031(16)

loop_
_atom_site_label
_atom_site_type_symbol
_atom_site_fract_x
_atom_site_fract_y
_atom_site_fract_z
_atom_site_U_iso_or_equiv
_atom_site_thermal_displace_type
_atom_site_occupancy
_atom_site_calc_flag
_atom_site_refinement_flags
W1 W 0.39977(5) 0.23406(7) 0.08408(2) 0.0351(2) Uani 1 d .
W2 W 0.12581(5) 0.40900(7) 0.19734(2) 0.0299(2) Uani 1 d .
P P 0.2558(3) 0.3217(4) 0.14954(15) 0.0345(9) Uani 1 d .
C1 C 0.2871(14) 0.1101(20) 0.0385(5) 0.046(5) Uani 1 d .
O1 O 0.2180(11) 0.0428(16) 0.0147(6) 0.069(4) Uani 1 d .
C2 C 0.4372(14) 0.0801(25) 0.1481(8) 0.057(5) Uani 1 d .
O2 O 0.4583(12) -0.0003(17) 0.1831(6) 0.081(5) Uani 1 d .
C3 C 0.5085(15) 0.3573(23) 0.1346(6) 0.057(5) Uani 1 d .
O3 O 0.5714(11) 0.4235(18) 0.1625(5) 0.076(5) Uani 1 d .
C4 C 0.3667(14) 0.3827(27) 0.0178(6) 0.064(7) Uani 1 d .
O4 O 0.3533(13) 0.4678(18) -0.0186(5) 0.082(5) Uani 1 d .
C5 C 0.5134(16) 0.1727(18) 0.0276(7) 0.050(4) Uani 1 d .
O5 O 0.5780(13) 0.1385(19) -0.0061(7) 0.094(5) Uani 1 d .
O6 O 0.1459(8) 0.5941(13) 0.1966(4) 0.040(2) Uani 1 d .
O7 O -0.0055(8) 0.3620(11) 0.1536(4) 0.035(2) Uani 1 d .
O8 O 0.1338(8) 0.3457(10) 0.2805(4) 0.032(2) Uani 1 d .
C6 C 0.2247(14) 0.6940(17) 0.1802(6) 0.039(4) Uani 1 d .
C7 C 0.1751(17) 0.8292(20) 0.2001(8) 0.058(5) Uani 1 d .
H7A H 0.1045(41) 0.8439(53) 0.1752(37) 0.087 Uiso 1 calc R
H7B H 0.2258(39) 0.9016(23) 0.1916(46) 0.087 Uiso 1 calc R
H7C H 0.1639(84) 0.8272(43) 0.2460(14) 0.087 Uiso 1 calc R
C8 C 0.3298(16) 0.6677(28) 0.2210(9) 0.074(6) Uani 1 d .
H8A H 0.3642(63) 0.5864(74) 0.2060(45) 0.111 Uiso 1 calc R
H8B H 0.3139(21) 0.6565(154) 0.2659(14) 0.111 Uiso 1 calc R
H8C H 0.3801(47) 0.7431(60) 0.2176(54) 0.111 Uiso 1 calc R
C9 C 0.2378(20) 0.6865(23) 0.1089(7) 0.076(7) Uani 1 d .
H9A H 0.2533(142) 0.5943(38) 0.0971(17) 0.114 Uiso 1 calc R
H9B H 0.2989(99) 0.7439(138) 0.0986(16) 0.114 Uiso 1 calc R
H9C H 0.1698(58) 0.7165(169) 0.0849(8) 0.114 Uiso 1 calc R
C10 C -0.0517(12) 0.2675(17) 0.1018(5) 0.037(4) Uani 1 d .
C11 C -0.1747(15) 0.2950(30) 0.0964(8) 0.077(8) Uani 1 d .
H11A H -0.2117(21) 0.2346(95) 0.0646(55) 0.116 Uiso 1 calc R
H11B H -0.1881(17) 0.3875(43) 0.0828(69) 0.116 Uiso 1 calc R
H11C H -0.2035(26) 0.2805(159) 0.1382(21) 0.116 Uiso 1 calc R
C12 C -0.0194(24) 0.1298(29) 0.1225(9) 0.097(9) Uani 1 d .
H12A H 0.0599(26) 0.1270(48) 0.1348(74) 0.145 Uiso 1 calc R
H12B H -0.0375(135) 0.0676(37) 0.0871(29) 0.145 Uiso 1 calc R
H12C H -0.0594(95) 0.1044(68) 0.1594(52) 0.145 Uiso 1 calc R
C13 C 0.0000(18) 0.2987(31) 0.0406(7) 0.091(10) Uani 1 d .
H13A H 0.0802(20) 0.2922(193) 0.0481(25) 0.137 Uiso 1 calc R
H13B H -0.0204(124) 0.3892(68) 0.0265(48) 0.137 Uiso 1 calc R
H13C H -0.0263(124) 0.2349(112) 0.0072(27) 0.137 Uiso 1 calc R
C14 C 0.1968(13) 0.2636(17) 0.3270(5) 0.038(4) Uani 1 d .
C15 C 0.1268(15) 0.2444(23) 0.3841(6) 0.056(5) Uani 1 d .
H15A H 0.1631(56) 0.1805(92) 0.4144(30) 0.084 Uiso 1 calc R
H15B H 0.0541(41) 0.2103(125) 0.3686(9) 0.084 Uiso 1 calc R
H15C H 0.1186(84) 0.3300(28) 0.4058(36) 0.084 Uiso 1 calc R
C16 C 0.2077(21) 0.1245(28) 0.2951(8) 0.090(9) Uani 1 d .
H16A H 0.2367(123) 0.0602(47) 0.3275(17) 0.135 Uiso 1 calc R
H16B H 0.2579(92) 0.1308(46) 0.2610(49) 0.135 Uiso 1 calc R
H16C H 0.1352(25) 0.0948(68) 0.2767(63) 0.135 Uiso 1 calc R
C17 C 0.3035(18) 0.3307(36) 0.3462(9) 0.107(12) Uani 1 d .
H17A H 0.3524(58) 0.2685(56) 0.3709(82) 0.160 Uiso 1 calc R
H17B H 0.2904(22) 0.4088(104) 0.3728(84) 0.160 Uiso 1 calc R
H17C H 0.3377(87) 0.3591(200) 0.3077(10) 0.160 Uiso 1 calc R

loop_
_atom_type_symbol
_atom_type_description
_atom_type_scat_dispersion_real
_atom_type_scat_dispersion_imag
_atom_type_scat_source
C C 0.0033 0.0016 'International Tables Vol C Tables 4.2.6.8 and 6.1.1.4'
H H 0.0000 0.0000 'International Tables Vol C Tables 4.2.6.8 and 6.1.1.4'
O O 0.0106 0.0060 'International Tables Vol C Tables 4.2.6.8 and 6.1.1.4'
P P 0.1023 0.0942 'International Tables Vol C Tables 4.2.6.8 and 6.1.1.4'
W W -0.8490 6.8722 'International Tables Vol C Tables 4.2.6.8 and 6.1.1.4'

loop_
_geom_angle_atom_site_label_1
_geom_angle_atom_site_label_2
_geom_angle_atom_site_label_3
_geom_angle
C5 W1 C1 90.6(6)
C5 W1 C3 92.2(7)
C1 W1 C3 176.7(5)
C5 W1 C4 86.1(7)
C1 W1 C4 92.4(7)
C3 W1 C4 89.5(7)
C5 W1 C2 91.5(7)
C1 W1 C2 87.1(7)
C3 W1 C2 91.1(7)
C4 W1 C2 177.5(7)
C5 W1 P 176.5(5)
C1 W1 P 89.6(4)
C3 W1 P 87.7(5)
C4 W1 P 90.4(5)
C2 W1 P 92.1(5)
O7 W2 O8 110.7(4)
O7 W2 O6 111.1(4)
O8 W2 O6 110.7(4)
O7 W2 P 108.3(3)
O8 W2 P 108.5(3)
O6 W2 P 107.5(3)
W2 P W1 174.0(2)
O1 C1 W1 175.7(12)
O2 C2 W1 178.6(20)
O3 C3 W1 178.0(20)
O4 C4 W1 176.8(16)
O5 C5 W1 178.6(18)
C6 O6 W2 141.0(10)
C10 O7 W2 140.7(9)
C14 O8 W2 144.3(8)
O6 C6 C8 107.2(14)
O6 C6 C9 109.0(12)
C8 C6 C9 113.1(17)
O6 C6 C7 105.1(13)
C8 C6 C7 109.5(15)
C9 C6 C7 112.5(14)
C12 C10 C13 108.7(19)
C12 C10 O7 107.4(12)
C13 C10 O7 108.7(14)
C12 C10 C11 115.1(19)
C13 C10 C11 112.4(15)
O7 C10 C11 104.2(14)
O8 C14 C17 109.1(15)
O8 C14 C15 107.1(13)
C17 C14 C15 112.2(14)
O8 C14 C16 106.4(11)
C17 C14 C16 114.6(19)
C15 C14 C16 107.0(16)

loop_
_geom_bond_atom_site_label_1
_geom_bond_atom_site_label_2
_geom_bond_distance
W1 C5 1.991(15)
W1 C1 2.03(2)
W1 C3 2.04(2)
W1 C4 2.05(2)
W1 C2 2.07(2)
W1 P 2.476(4)
W2 O7 1.837(9)
W2 O8 1.844(8)
W2 O6 1.874(13)
W2 P 2.132(4)
C1 O1 1.16(2)
C2 O2 1.10(2)
C3 O3 1.14(2)
C4 O4 1.15(3)
C5 O5 1.15(2)
O6 C6 1.45(2)
O7 C10 1.512(15)
O8 C14 1.44(2)
C6 C8 1.50(2)
C6 C9 1.51(2)
C6 C7 1.56(3)
C10 C12 1.49(3)
C10 C13 1.50(2)
C10 C11 1.52(2)
C14 C17 1.49(3)
C14 C15 1.54(2)
C14 C16 1.56(3)
